data_4120849
loop_
_publ_author_name
'Paul E. Gormisky'
'M. Christina White'

_publ_section_title
;
 Catalyst-Controlled Aliphatic C-H Oxidations with a Predictive Model for
 Site-Selectivity
;
_journal_name_full 'Journal of the American Chemical Society'
_journal_page_first 14052
_journal_page_last 14055
_journal_paper_doi 10.1021/ja407388y
_journal_volume 135
_journal_year 2013
_chemical_absolute_configuration ad
_chemical_formula_moiety 'C40 H36 F12 Fe N6, 2(F6 Sb), C2 H3 N'
_chemical_formula_sum 'C42 H39 F24 Fe N7 Sb2'
_chemical_formula_weight 1397.15
_chemical_name_systematic
; 
? 
;
_space_group_IT_number 4
_symmetry_cell_setting monoclinic
_symmetry_space_group_name_Hall 'P 2yb'
_symmetry_space_group_name_H-M 'P 1 21 1'
_atom_sites_solution_hydrogens geom
_atom_sites_solution_primary direct
_atom_sites_solution_secondary difmap
_audit_creation_method SHELXL-97
_audit_update_record
; 
? 
;
_cell_angle_alpha 90.00
_cell_angle_beta 115.0380(10)
_cell_angle_gamma 90.00
_cell_formula_units_Z 2
_cell_length_a 12.7230(18)
_cell_length_b 17.163(2)
_cell_length_c 12.9667(18)
_cell_measurement_reflns_used 9924
_cell_measurement_temperature 193(2)
_cell_measurement_theta_max 25.32
_cell_measurement_theta_min 2.22
_cell_volume 2565.4(6)
_computing_cell_refinement 'SAINT V7.68A (Bruker, 2005)'
_computing_data_collection 'APEX2 V2010.11-3 (Bruker, 2010)'
_computing_data_reduction
; 
SAINT V7.68A, XPREP V2005/2, SADABS V2007/4, 
(Bruker, 2005 & 2007) 
;
_computing_molecular_graphics
; 
SHELXTL V6.12 (Bruker, 2005), CrystalMaker v2.1.3 (CrystalMaker, 1994) 
;
_computing_publication_material 'XCIF V6.12 (Bruker, 2005)'
_computing_structure_refinement 'SHELXTL V6.12 (Bruker, 2005)'
_computing_structure_solution 'SHELXTL V6.12 (Bruker, 2005)'
_diffrn_ambient_temperature 193(2)
_diffrn_measured_fraction_theta_full 0.999
_diffrn_measured_fraction_theta_max 0.999
_diffrn_measurement_device 'Siemens Platform/ApexII CCD'
_diffrn_measurement_method 'profile data from \w scans'
_diffrn_radiation_monochromator graphite
_diffrn_radiation_source 'normal-focus sealed tube'
_diffrn_radiation_type MoK\a
_diffrn_radiation_wavelength 0.71073
_diffrn_radiation_wavelength_id bm06uas
_diffrn_reflns_av_R_equivalents 0.0371
_diffrn_reflns_av_sigmaI/netI 0.0390
_diffrn_reflns_limit_h_max 15
_diffrn_reflns_limit_h_min -15
_diffrn_reflns_limit_k_max 20
_diffrn_reflns_limit_k_min -20
_diffrn_reflns_limit_l_max 15
_diffrn_reflns_limit_l_min -15
_diffrn_reflns_number 28092
_diffrn_reflns_theta_full 25.36
_diffrn_reflns_theta_max 25.36
_diffrn_reflns_theta_min 1.73
_exptl_absorpt_coefficient_mu 1.451
_exptl_absorpt_correction_T_max 0.8829
_exptl_absorpt_correction_T_min 0.6299
_exptl_absorpt_correction_type integration
_exptl_absorpt_process_details 'SHELXTL/XPREP V2005/2 (Bruker, 2005)'
_exptl_crystal_colour red
_exptl_crystal_density_diffrn 1.809
_exptl_crystal_description Plate
_exptl_crystal_F_000 1368
_exptl_crystal_id bm06uas
_exptl_crystal_preparation
; 
The data crystal was mounted using oil (Parantone-N, Exxon) to a 
0.3 mm cryo-loop (Hampton Research) with the (3 -3 -1) scattering 
planes roughly normal to the spindle axis. 
;
_exptl_crystal_size_max 0.505
_exptl_crystal_size_mid 0.388
_exptl_crystal_size_min 0.114
_refine_diff_density_max 0.322
_refine_diff_density_min -0.394
_refine_diff_density_rms 0.054
_refine_ls_abs_structure_details 'Flack (1983), 4517 Friedels'
_refine_ls_abs_structure_Flack 0.007(10)
_refine_ls_extinction_method none
_refine_ls_goodness_of_fit_ref 1.006
_refine_ls_hydrogen_treatment noref
_refine_ls_matrix_type full
_refine_ls_number_parameters 1099
_refine_ls_number_reflns 9387
_refine_ls_number_restraints 3348
_refine_ls_restrained_S_all 1.109
_refine_ls_R_factor_all 0.0241
_refine_ls_R_factor_gt 0.0229
_refine_ls_shift/su_max 0.006
_refine_ls_shift/su_mean 0.000
_refine_ls_structure_factor_coef Fsqd
_refine_ls_weighting_details 'calc w=1/[\s^2^(Fo^2^)+(0.0274P)^2^+0.0635P] where P=(Fo^2^+2Fc^2^)/3'
_refine_ls_weighting_scheme calc
_refine_ls_wR_factor_gt 0.0551
_refine_ls_wR_factor_ref 0.0558
_reflns_number_gt 9053
_reflns_number_total 9387
_reflns_threshold_expression >2sigma(I)
_cod_data_source_file ja407388y_si_005.cif
_cod_data_source_block bm06uas
_cod_original_cell_volume 2565.3(6)
_cod_original_sg_symbol_Hall 'P 2yb '
_cod_original_sg_symbol_H-M 'P 1 21 1 '
_cod_database_code 4120849
_refine_ls_abs_structure_hooft 0.009(7)

loop_
_symmetry_equiv_pos_as_xyz
'x, y, z'
'-x, y+1/2, -z'

loop_
_atom_site_label
_atom_site_type_symbol
_atom_site_fract_x
_atom_site_fract_y
_atom_site_fract_z
_atom_site_U_iso_or_equiv
_atom_site_adp_type
_atom_site_occupancy
_atom_site_symmetry_multiplicity
_atom_site_calc_flag
_atom_site_refinement_flags
_atom_site_disorder_assembly
_atom_site_disorder_group
Fe1 Fe 0.32791(3) 0.72966(8) 0.69790(3) 0.02048(9) Uani 1 1 d . . .
N1 N 0.2122(2) 0.65207(16) 0.6917(2) 0.0227(5) Uani 1 1 d . . .
N2 N 0.3285(2) 0.66494(16) 0.5686(2) 0.0239(5) Uani 1 1 d . A .
N3 N 0.2178(2) 0.80097(16) 0.5771(2) 0.0235(5) Uani 1 1 d . A .
N4 N 0.44180(19) 0.81064(16) 0.7048(2) 0.0228(5) Uani 1 1 d . . .
N5 N 0.4425(2) 0.66249(17) 0.8129(2) 0.0258(5) Uani 1 1 d . . .
N6 N 0.3149(2) 0.78605(17) 0.8219(2) 0.0254(5) Uani 1 1 d . . .
C21 C -0.0107(3) 0.61489(14) 0.8002(6) 0.0312(16) Uani 0.549(7) 1 d PDU A 1
C22 C -0.1279(4) 0.63201(12) 0.7373(7) 0.0330(14) Uani 0.549(7) 1 d PDU A 1
C23 C -0.2004(6) 0.6470(2) 0.7914(7) 0.0352(15) Uani 0.549(7) 1 d PDU A 1
H23A H -0.2800 0.6585 0.7473 0.042 Uiso 0.549(7) 1 calc PR A 1
C24 C -0.1570(7) 0.6450(3) 0.9072(7) 0.0391(16) Uani 0.549(7) 1 d PDU A 1
H24A H -0.2064 0.6552 0.9438 0.047 Uiso 0.549(7) 1 calc PR A 1
C25 C -0.0423(7) 0.6283(3) 0.9707(8) 0.0430(17) Uani 0.549(7) 1 d PDU A 1
H25A H -0.0126 0.6270 1.0513 0.052 Uiso 0.549(7) 1 calc PR A 1
C26 C 0.0309(6) 0.6133(2) 0.9194(7) 0.0391(16) Uani 0.549(7) 1 d PDU A 1
C27 C -0.1784(7) 0.6347(3) 0.6097(6) 0.0361(16) Uani 0.549(7) 1 d PDU A 1
C28 C 0.1571(7) 0.5952(3) 0.9933(7) 0.0468(19) Uani 0.549(7) 1 d PDU A 1
F1 F -0.1285(10) 0.6935(5) 0.5762(12) 0.0510(19) Uani 0.549(7) 1 d PDU A 1
F2 F -0.2924(7) 0.6533(5) 0.5634(11) 0.055(2) Uani 0.549(7) 1 d PDU A 1
F3 F -0.1665(10) 0.5709(4) 0.5596(9) 0.0508(19) Uani 0.549(7) 1 d PDU A 1
F4 F 0.2234(12) 0.6563(6) 0.9895(10) 0.067(2) Uani 0.549(7) 1 d PDU A 1
F5 F 0.1968(9) 0.5324(6) 0.9625(11) 0.068(3) Uani 0.549(7) 1 d PDU A 1
F6 F 0.1774(11) 0.5880(7) 1.1026(8) 0.067(3) Uani 0.549(7) 1 d PDU A 1
C21B C -0.0047(4) 0.60269(17) 0.8102(6) 0.0231(16) Uani 0.451(7) 1 d PDU A 2
C22B C -0.1239(6) 0.61303(15) 0.7470(7) 0.0276(15) Uani 0.451(7) 1 d PDU A 2
C23B C -0.1975(7) 0.6222(2) 0.8014(9) 0.0391(18) Uani 0.451(7) 1 d PDU A 2
H23B H -0.2784 0.6292 0.7577 0.047 Uiso 0.451(7) 1 calc PR A 2
C24B C -0.1524(9) 0.6211(3) 0.9177(9) 0.0425(19) Uani 0.451(7) 1 d PDU A 2
H24B H -0.2024 0.6273 0.9546 0.051 Uiso 0.451(7) 1 calc PR A 2
C25B C -0.0361(9) 0.6110(3) 0.9811(9) 0.0386(18) Uani 0.451(7) 1 d PDU A 2
H25B H -0.0060 0.6104 1.0618 0.046 Uiso 0.451(7) 1 calc PR A 2
C26B C 0.0379(7) 0.6019(2) 0.9296(7) 0.0303(16) Uani 0.451(7) 1 d PDU A 2
C27B C -0.1743(9) 0.6144(3) 0.6193(8) 0.042(2) Uani 0.451(7) 1 d PDU A 2
C28B C 0.1662(8) 0.5910(4) 1.0047(9) 0.052(2) Uani 0.451(7) 1 d PDU A 2
F1B F -0.1280(12) 0.6718(7) 0.5799(14) 0.054(3) Uani 0.451(7) 1 d PDU A 2
F2B F -0.2898(8) 0.6278(6) 0.5705(14) 0.051(2) Uani 0.451(7) 1 d PDU A 2
F3B F -0.1569(12) 0.5492(5) 0.5741(11) 0.054(3) Uani 0.451(7) 1 d PDU A 2
F4B F 0.2188(15) 0.6616(6) 1.0156(13) 0.077(4) Uani 0.451(7) 1 d PDU A 2
F5B F 0.2241(11) 0.5441(8) 0.9657(13) 0.061(3) Uani 0.451(7) 1 d PDU A 2
F6B F 0.1877(16) 0.5670(9) 1.1096(11) 0.071(3) Uani 0.451(7) 1 d PDU A 2
C29 C 0.7575(5) 0.86165(10) 0.8590(8) 0.044(2) Uani 0.431(9) 1 d PDU A 1
C30 C 0.7983(8) 0.84967(11) 0.9769(8) 0.0512(19) Uani 0.431(9) 1 d PDU A 1
C31 C 0.9155(9) 0.83955(18) 1.0439(10) 0.061(2) Uani 0.431(9) 1 d PDU A 1
H31 H 0.9416 0.8315 1.1234 0.073 Uiso 0.431(9) 1 calc PR A 1
C32 C 0.9946(9) 0.8409(3) 0.9982(11) 0.069(2) Uani 0.431(9) 1 d PDU A 1
H32 H 1.0748 0.8338 1.0455 0.082 Uiso 0.431(9) 1 calc PR A 1
C33 C 0.9570(9) 0.8525(3) 0.8834(11) 0.063(2) Uani 0.431(9) 1 d PDU A 1
H33 H 1.0118 0.8534 0.8514 0.076 Uiso 0.431(9) 1 calc PR A 1
C34 C 0.8385(9) 0.86298(17) 0.8124(8) 0.052(2) Uani 0.431(9) 1 d PDU A 1
C35 C 0.7175(6) 0.8473(2) 1.0345(5) 0.058(2) Uani 0.431(9) 1 d PDU A 1
C36 C 0.8008(5) 0.8756(2) 0.6860(7) 0.058(2) Uani 0.431(9) 1 d PDU A 1
F7 F 0.6735(15) 0.7755(5) 1.0272(13) 0.064(3) Uani 0.431(9) 1 d PDU A 1
F8 F 0.6272(12) 0.8966(8) 0.9889(14) 0.057(3) Uani 0.431(9) 1 d PDU A 1
F9 F 0.7707(18) 0.8665(9) 1.1454(7) 0.074(3) Uani 0.431(9) 1 d PDU A 1
F10 F 0.8831(11) 0.8509(9) 0.6542(17) 0.082(4) Uani 0.431(9) 1 d PDU A 1
F11 F 0.7720(11) 0.9495(5) 0.6520(17) 0.062(3) Uani 0.431(9) 1 d PDU A 1
F12 F 0.7065(8) 0.8316(7) 0.6275(15) 0.052(3) Uani 0.431(9) 1 d PDU A 1
C29B C 0.7580(4) 0.86444(14) 0.8598(6) 0.0411(17) Uani 0.569(9) 1 d PDU A 2
C30B C 0.7995(6) 0.85878(13) 0.9787(7) 0.0475(15) Uani 0.569(9) 1 d PDU A 2
C31B C 0.9170(7) 0.8619(2) 1.0476(8) 0.0617(19) Uani 0.569(9) 1 d PDU A 2
H31B H 0.9434 0.8580 1.1277 0.074 Uiso 0.569(9) 1 calc PR A 2
C32B C 0.9964(7) 0.8706(3) 1.0029(9) 0.066(2) Uani 0.569(9) 1 d PDU A 2
H32B H 1.0770 0.8727 1.0514 0.079 Uiso 0.569(9) 1 calc PR A 2
C33B C 0.9581(7) 0.8763(3) 0.8869(8) 0.0594(18) Uani 0.569(9) 1 d PDU A 2
H33B H 1.0127 0.8823 0.8553 0.071 Uiso 0.569(9) 1 calc PR A 2
C34B C 0.8391(7) 0.8733(2) 0.8145(7) 0.0506(16) Uani 0.569(9) 1 d PDU A 2
C35B C 0.7169(7) 0.8492(3) 1.0333(7) 0.058(2) Uani 0.569(9) 1 d PDU A 2
C36B C 0.8008(7) 0.8798(3) 0.6871(8) 0.060(2) Uani 0.569(9) 1 d PDU A 2
F7B F 0.6558(11) 0.7808(5) 1.0036(10) 0.065(2) Uani 0.569(9) 1 d PDU A 2
F8B F 0.6413(10) 0.9061(6) 1.0111(12) 0.063(2) Uani 0.569(9) 1 d PDU A 2
F9B F 0.7759(15) 0.8447(8) 1.1486(5) 0.079(3) Uani 0.569(9) 1 d PDU A 2
F10B F 0.8931(8) 0.8731(6) 0.6608(12) 0.072(2) Uani 0.569(9) 1 d PDU A 2
F11B F 0.7450(9) 0.9432(4) 0.6440(14) 0.070(2) Uani 0.569(9) 1 d PDU A 2
F12B F 0.7290(7) 0.8177(6) 0.6282(12) 0.059(2) Uani 0.569(9) 1 d PDU A 2
C1 C 0.1389(2) 0.6578(2) 0.7412(2) 0.0258(6) Uani 1 1 d . A .
H1 H 0.1333 0.7064 0.7737 0.031 Uiso 1 1 calc R . .
C2 C 0.0707(3) 0.5964(2) 0.7474(3) 0.0291(7) Uani 1 1 d D . .
C3 C 0.0808(3) 0.5254(2) 0.6997(3) 0.0367(8) Uani 1 1 d . A .
H3 H 0.0380 0.4813 0.7044 0.044 Uiso 1 1 calc R . .
C4 C 0.1540(3) 0.5200(2) 0.6455(3) 0.0344(7) Uani 1 1 d . . .
H4 H 0.1595 0.4726 0.6104 0.041 Uiso 1 1 calc R A .
C5 C 0.2183(2) 0.58350(18) 0.6427(2) 0.0258(6) Uani 1 1 d . A .
C6 C 0.3035(3) 0.58307(18) 0.5900(3) 0.0277(6) Uani 1 1 d . . .
H6A H 0.3763 0.5571 0.6419 0.033 Uiso 1 1 calc R A .
H6B H 0.2708 0.5537 0.5175 0.033 Uiso 1 1 calc R . .
C7 C 0.4328(3) 0.6671(2) 0.5430(3) 0.0298(7) Uani 1 1 d . . .
H7A H 0.4949 0.6330 0.5959 0.036 Uiso 1 1 calc R A .
H7B H 0.4634 0.7209 0.5500 0.036 Uiso 1 1 calc R . .
C8 C 0.3905(3) 0.6379(2) 0.4205(3) 0.0371(8) Uani 1 1 d . A .
H8A H 0.3941 0.5804 0.4182 0.044 Uiso 1 1 calc R . .
H8B H 0.4376 0.6602 0.3834 0.044 Uiso 1 1 calc R . .
C9 C 0.2646(3) 0.6667(2) 0.3623(3) 0.0357(8) Uani 1 1 d . . .
H9A H 0.2128 0.6243 0.3171 0.043 Uiso 1 1 calc R A .
H9B H 0.2581 0.7109 0.3110 0.043 Uiso 1 1 calc R . .
C10 C 0.2314(2) 0.6927(2) 0.4591(2) 0.0267(6) Uani 1 1 d . A .
H10A H 0.1567 0.6676 0.4491 0.032 Uiso 1 1 calc R . .
C11 C 0.2215(2) 0.7804(2) 0.4651(2) 0.0266(6) Uani 1 1 d . . .
H11 H 0.2894 0.8062 0.4596 0.032 Uiso 1 1 calc R A .
C12 C 0.1066(3) 0.8118(2) 0.3707(3) 0.0374(8) Uani 1 1 d . A .
H12A H 0.1219 0.8567 0.3312 0.045 Uiso 1 1 calc R . .
H12B H 0.0669 0.7706 0.3140 0.045 Uiso 1 1 calc R . .
C13 C 0.0321(3) 0.8368(2) 0.4323(3) 0.0393(8) Uani 1 1 d . . .
H13A H 0.0309 0.8942 0.4388 0.047 Uiso 1 1 calc R A .
H13B H -0.0486 0.8178 0.3914 0.047 Uiso 1 1 calc R . .
C14 C 0.0911(2) 0.7991(2) 0.5496(3) 0.0296(7) Uani 1 1 d . A .
H14A H 0.0749 0.8289 0.6067 0.036 Uiso 1 1 calc R . .
H14B H 0.0640 0.7449 0.5478 0.036 Uiso 1 1 calc R . .
C15 C 0.2633(2) 0.88168(18) 0.6097(3) 0.0252(6) Uani 1 1 d . . .
H15A H 0.2342 0.9036 0.6633 0.030 Uiso 1 1 calc R A .
H15B H 0.2355 0.9152 0.5411 0.030 Uiso 1 1 calc R . .
C16 C 0.3938(3) 0.88049(19) 0.6648(3) 0.0251(6) Uani 1 1 d . A .
C17 C 0.4598(3) 0.9476(2) 0.6805(3) 0.0321(7) Uani 1 1 d . . .
H17 H 0.4241 0.9958 0.6487 0.038 Uiso 1 1 calc R A .
C18 C 0.5788(3) 0.9426(2) 0.7436(3) 0.0365(8) Uani 1 1 d . A .
H18 H 0.6255 0.9880 0.7581 0.044 Uiso 1 1 calc R . .
C19 C 0.6297(2) 0.8707(2) 0.7857(3) 0.0312(7) Uani 1 1 d D . .
C20 C 0.5580(2) 0.8061(2) 0.7624(3) 0.0286(7) Uani 1 1 d . A .
H20 H 0.5923 0.7566 0.7881 0.034 Uiso 1 1 calc R . .
C37 C 0.4958(3) 0.6212(2) 0.8839(3) 0.0336(7) Uani 1 1 d . . .
C38 C 0.5616(4) 0.5668(3) 0.9749(4) 0.0632(12) Uani 1 1 d . . .
H38A H 0.6302 0.5491 0.9653 0.095 Uiso 1 1 calc R . .
H38B H 0.5128 0.5218 0.9717 0.095 Uiso 1 1 calc R . .
H38C H 0.5860 0.5928 1.0487 0.095 Uiso 1 1 calc R . .
C39 C 0.3186(3) 0.8138(2) 0.9020(3) 0.0329(7) Uani 1 1 d . . .
C40 C 0.3228(5) 0.8480(3) 1.0071(3) 0.0593(12) Uani 1 1 d . . .
H40A H 0.2954 0.8097 1.0462 0.089 Uiso 1 1 calc R . .
H40B H 0.2730 0.8942 0.9887 0.089 Uiso 1 1 calc R . .
H40C H 0.4028 0.8629 1.0566 0.089 Uiso 1 1 calc R . .
Sb1 Sb 0.8904(3) 0.5575(3) 0.2719(3) 0.0494(11) Uani 0.345(10) 1 d PDU B 1
F13 F 0.8154(12) 0.6156(7) 0.1401(8) 0.070(4) Uani 0.345(10) 1 d PDU B 1
F14 F 0.9671(13) 0.4998(8) 0.4052(9) 0.067(4) Uani 0.345(10) 1 d PDU B 1
F15 F 0.8412(11) 0.4644(6) 0.1914(10) 0.066(3) Uani 0.345(10) 1 d PDU B 1
F16 F 0.7559(9) 0.5578(11) 0.2964(14) 0.061(6) Uani 0.345(10) 1 d PDU B 1
F17 F 0.9398(14) 0.6491(6) 0.3571(11) 0.064(4) Uani 0.345(10) 1 d PDU B 1
F18 F 1.0239(9) 0.5557(11) 0.2459(14) 0.067(5) Uani 0.345(10) 1 d PDU B 1
Sb1B Sb 0.88879(13) 0.56143(16) 0.27576(13) 0.0306(4) Uani 0.655(10) 1 d PDU B 2
F13B F 0.8272(7) 0.6389(4) 0.1648(6) 0.073(2) Uani 0.655(10) 1 d PDU B 2
F14B F 0.9498(7) 0.4838(4) 0.3862(6) 0.066(2) Uani 0.655(10) 1 d PDU B 2
F15B F 0.8291(7) 0.4850(4) 0.1633(6) 0.088(3) Uani 0.655(10) 1 d PDU B 2
F16B F 0.7501(5) 0.5589(6) 0.2918(8) 0.058(3) Uani 0.655(10) 1 d PDU B 2
F17B F 0.9484(8) 0.6380(4) 0.3880(6) 0.0606(19) Uani 0.655(10) 1 d PDU B 2
F18B F 1.0258(5) 0.5624(6) 0.2561(8) 0.068(3) Uani 0.655(10) 1 d PDU B 2
Sb2 Sb 0.41280(9) 0.92384(12) 0.32735(11) 0.0370(2) Uani 0.758(4) 1 d PDU C 1
F19 F 0.2803(3) 0.8896(3) 0.2041(3) 0.0918(16) Uani 0.758(4) 1 d PDU C 1
F20 F 0.5428(3) 0.9594(3) 0.4508(3) 0.0759(13) Uani 0.758(4) 1 d PDU C 1
F21 F 0.5024(4) 0.9008(3) 0.2475(5) 0.0696(15) Uani 0.758(4) 1 d PDU C 1
F22 F 0.3956(3) 1.0239(2) 0.2637(4) 0.0764(12) Uani 0.758(4) 1 d PDU C 1
F23 F 0.3179(4) 0.9492(2) 0.3993(3) 0.0610(10) Uani 0.758(4) 1 d PDU C 1
F24 F 0.4384(4) 0.8240(2) 0.3917(5) 0.0861(16) Uani 0.758(4) 1 d PDU C 1
Sb2B Sb 0.3934(4) 0.9182(3) 0.3140(4) 0.0632(11) Uani 0.242(4) 1 d PDU C 2
F19B F 0.3066(10) 0.8351(6) 0.2272(9) 0.080(4) Uani 0.242(4) 1 d PDU C 2
F20B F 0.4716(11) 1.0022(6) 0.4069(10) 0.090(4) Uani 0.242(4) 1 d PDU C 2
F21B F 0.5184(10) 0.8959(10) 0.2810(13) 0.081(6) Uani 0.242(4) 1 d PDU C 2
F22B F 0.3316(11) 0.9846(7) 0.1894(9) 0.095(4) Uani 0.242(4) 1 d PDU C 2
F23B F 0.2667(9) 0.9421(8) 0.3477(12) 0.092(5) Uani 0.242(4) 1 d PDU C 2
F24B F 0.4524(10) 0.8540(7) 0.4433(8) 0.069(4) Uani 0.242(4) 1 d PDU C 2
N7 N 0.4961(8) 0.6947(7) 0.1347(10) 0.098(3) Uani 0.637(18) 1 d PDU D 1
C41 C 0.5698(10) 0.7160(7) 0.2186(10) 0.073(3) Uani 0.637(18) 1 d PDU D 1
C42 C 0.6632(13) 0.7465(9) 0.3127(13) 0.075(4) Uani 0.637(18) 1 d PDU D 1
H42A H 0.6757 0.8009 0.2976 0.113 Uiso 0.637(18) 1 calc PR D 1
H42B H 0.7331 0.7161 0.3268 0.113 Uiso 0.637(18) 1 calc PR D 1
H42C H 0.6463 0.7440 0.3797 0.113 Uiso 0.637(18) 1 calc PR D 1
N7B N 0.4867(14) 0.6523(13) 0.1756(16) 0.098(5) Uani 0.363(18) 1 d PDU D 2
C41B C 0.564(2) 0.6897(15) 0.232(2) 0.080(4) Uani 0.363(18) 1 d PDU D 2
C42B C 0.656(3) 0.7278(18) 0.320(2) 0.081(6) Uani 0.363(18) 1 d PDU D 2
H42D H 0.6259 0.7739 0.3434 0.121 Uiso 0.363(18) 1 calc PR D 2
H42E H 0.7134 0.7437 0.2926 0.121 Uiso 0.363(18) 1 calc PR D 2
H42F H 0.6916 0.6924 0.3848 0.121 Uiso 0.363(18) 1 calc PR D 2

loop_
_atom_site_aniso_label
_atom_site_aniso_U_11
_atom_site_aniso_U_22
_atom_site_aniso_U_33
_atom_site_aniso_U_23
_atom_site_aniso_U_13
_atom_site_aniso_U_12
Fe1 0.01932(18) 0.0204(2) 0.02203(19) -0.00047(16) 0.00905(16) -0.00008(15)
N1 0.0240(11) 0.0215(12) 0.0231(13) -0.0016(10) 0.0105(10) -0.0018(9)
N2 0.0209(11) 0.0254(13) 0.0274(13) -0.0003(10) 0.0122(10) 0.0003(10)
N3 0.0201(11) 0.0242(13) 0.0251(13) 0.0008(10) 0.0087(10) 0.0009(10)
N4 0.0230(11) 0.0238(13) 0.0230(12) -0.0005(10) 0.0110(10) -0.0015(10)
N5 0.0253(12) 0.0241(13) 0.0270(14) -0.0001(11) 0.0101(11) 0.0007(11)
N6 0.0273(12) 0.0233(12) 0.0253(13) -0.0019(11) 0.0107(10) -0.0022(10)
C21 0.040(3) 0.025(3) 0.033(3) 0.003(3) 0.020(2) -0.006(3)
C22 0.034(3) 0.029(3) 0.041(3) 0.012(3) 0.020(2) -0.003(2)
C23 0.043(3) 0.025(3) 0.049(3) 0.013(3) 0.029(2) -0.002(3)
C24 0.051(3) 0.030(3) 0.056(3) 0.009(3) 0.041(3) 0.002(3)
C25 0.060(3) 0.039(3) 0.041(3) 0.009(3) 0.032(3) 0.002(3)
C26 0.045(3) 0.038(3) 0.037(3) 0.005(3) 0.019(2) 0.000(3)
C27 0.032(3) 0.040(3) 0.037(3) 0.015(3) 0.015(3) -0.002(3)
C28 0.054(3) 0.060(4) 0.030(3) 0.013(3) 0.021(3) 0.008(3)
F1 0.047(3) 0.059(4) 0.048(3) 0.025(3) 0.020(3) -0.006(3)
F2 0.032(2) 0.073(6) 0.051(3) 0.020(4) 0.009(2) 0.001(3)
F3 0.058(4) 0.058(4) 0.033(3) 0.003(3) 0.016(3) -0.004(3)
F4 0.048(3) 0.104(5) 0.041(4) 0.000(3) 0.010(3) -0.023(3)
F5 0.050(5) 0.092(5) 0.060(4) 0.013(4) 0.021(4) 0.033(4)
F6 0.069(4) 0.102(7) 0.024(3) 0.024(3) 0.014(3) 0.026(4)
C21B 0.034(3) 0.012(3) 0.031(3) 0.008(3) 0.021(3) -0.001(3)
C22B 0.036(3) 0.019(3) 0.034(3) 0.008(3) 0.021(2) -0.009(2)
C23B 0.042(3) 0.029(4) 0.056(3) 0.014(4) 0.030(3) 0.000(3)
C24B 0.055(3) 0.039(4) 0.053(4) 0.014(4) 0.042(3) 0.001(4)
C25B 0.057(3) 0.032(4) 0.038(3) 0.009(3) 0.031(3) -0.002(3)
C26B 0.044(3) 0.023(3) 0.030(3) 0.006(3) 0.023(3) -0.001(3)
C27B 0.036(3) 0.046(4) 0.045(4) 0.014(4) 0.017(3) -0.003(3)
C28B 0.050(4) 0.064(4) 0.036(4) 0.002(4) 0.012(3) 0.005(4)
F1B 0.049(4) 0.069(6) 0.042(4) 0.026(5) 0.017(3) -0.008(4)
F2B 0.032(3) 0.059(6) 0.055(4) 0.017(5) 0.010(3) -0.002(3)
F3B 0.054(4) 0.059(5) 0.039(5) -0.005(4) 0.011(3) -0.001(4)
F4B 0.053(5) 0.083(5) 0.072(8) -0.007(4) 0.003(5) -0.027(4)
F5B 0.040(5) 0.096(6) 0.045(4) -0.005(4) 0.017(3) 0.010(4)
F6B 0.088(6) 0.088(7) 0.036(4) 0.020(4) 0.024(4) 0.041(5)
C29 0.031(4) 0.046(4) 0.049(4) 0.003(4) 0.010(3) -0.010(4)
C30 0.040(3) 0.053(4) 0.045(3) 0.001(3) 0.003(3) -0.009(3)
C31 0.043(3) 0.057(4) 0.056(4) 0.005(4) -0.003(3) -0.005(4)
C32 0.031(3) 0.064(5) 0.083(4) 0.002(5) -0.003(3) -0.005(4)
C33 0.031(3) 0.062(5) 0.089(4) -0.005(4) 0.018(3) -0.007(4)
C34 0.030(3) 0.056(4) 0.067(3) 0.004(3) 0.017(3) -0.010(3)
C35 0.055(4) 0.071(4) 0.036(4) 0.003(4) 0.006(3) -0.014(4)
C36 0.039(4) 0.073(4) 0.073(4) -0.001(4) 0.034(3) -0.010(4)
F7 0.072(6) 0.072(5) 0.032(6) 0.010(4) 0.007(4) -0.012(4)
F8 0.054(4) 0.082(5) 0.035(5) -0.015(4) 0.020(3) -0.010(4)
F9 0.080(6) 0.087(7) 0.037(4) -0.009(4) 0.007(4) -0.015(6)
F10 0.057(4) 0.103(8) 0.113(6) -0.012(6) 0.061(4) -0.022(5)
F11 0.047(5) 0.075(4) 0.064(5) 0.014(4) 0.024(5) -0.017(3)
F12 0.038(4) 0.073(5) 0.057(4) -0.004(4) 0.031(4) -0.001(4)
C29B 0.029(3) 0.041(3) 0.046(3) 0.002(3) 0.010(3) -0.008(3)
C30B 0.039(3) 0.050(3) 0.044(3) 0.003(3) 0.008(2) -0.008(3)
C31B 0.047(3) 0.061(4) 0.055(3) 0.004(4) -0.001(3) -0.008(3)
C32B 0.031(3) 0.063(4) 0.078(4) -0.002(4) -0.001(3) -0.006(3)
C33B 0.031(3) 0.057(4) 0.087(4) -0.004(4) 0.021(3) -0.012(3)
C34B 0.030(3) 0.053(3) 0.067(3) 0.006(3) 0.018(2) -0.012(3)
C35B 0.055(3) 0.071(4) 0.036(3) 0.003(4) 0.007(3) -0.015(3)
C36B 0.040(3) 0.076(4) 0.074(4) -0.002(4) 0.033(3) -0.011(3)
F7B 0.067(4) 0.083(4) 0.031(4) 0.016(3) 0.006(3) -0.029(3)
F8B 0.062(4) 0.085(4) 0.045(5) -0.007(4) 0.024(3) -0.007(4)
F9B 0.091(5) 0.093(7) 0.033(3) 0.004(3) 0.009(3) -0.016(5)
F10B 0.058(3) 0.082(5) 0.098(5) 0.004(4) 0.054(3) -0.015(3)
F11B 0.051(5) 0.084(4) 0.084(5) 0.028(4) 0.036(4) -0.003(3)
F12B 0.038(3) 0.085(4) 0.064(3) -0.018(3) 0.032(3) -0.004(3)
C1 0.0256(14) 0.0259(15) 0.0268(15) 0.0005(12) 0.0121(12) 0.0000(12)
C2 0.0312(15) 0.0312(16) 0.0265(16) -0.0014(13) 0.0138(13) -0.0070(13)
C3 0.0433(18) 0.0322(18) 0.0431(19) -0.0069(15) 0.0265(16) -0.0160(15)
C4 0.0457(18) 0.0259(17) 0.0373(18) -0.0085(14) 0.0230(15) -0.0074(14)
C5 0.0251(14) 0.0255(16) 0.0261(15) -0.0032(12) 0.0101(12) -0.0011(11)
C6 0.0319(14) 0.0249(16) 0.0303(16) -0.0043(12) 0.0171(13) -0.0015(12)
C7 0.0250(14) 0.0337(17) 0.0362(17) -0.0001(14) 0.0183(14) 0.0007(13)
C8 0.0423(18) 0.041(2) 0.0385(19) -0.0049(16) 0.0278(16) -0.0027(15)
C9 0.0412(18) 0.0395(19) 0.0288(17) -0.0067(14) 0.0172(15) -0.0047(15)
C10 0.0251(14) 0.0343(17) 0.0185(14) 0.0010(13) 0.0072(12) -0.0005(13)
C11 0.0260(14) 0.0303(16) 0.0214(15) 0.0020(12) 0.0078(12) -0.0004(12)
C12 0.0354(17) 0.041(2) 0.0288(17) 0.0078(15) 0.0067(14) 0.0070(15)
C13 0.0254(16) 0.046(2) 0.0367(19) 0.0097(16) 0.0038(14) 0.0060(14)
C14 0.0194(13) 0.0302(17) 0.0370(18) 0.0036(14) 0.0097(13) 0.0019(12)
C15 0.0247(14) 0.0197(15) 0.0298(16) 0.0028(12) 0.0102(13) 0.0022(11)
C16 0.0290(15) 0.0248(15) 0.0245(15) 0.0015(12) 0.0142(13) 0.0001(12)
C17 0.0323(16) 0.0268(16) 0.0352(17) 0.0019(13) 0.0124(14) -0.0028(13)
C18 0.0346(16) 0.0340(19) 0.0397(19) -0.0008(14) 0.0145(15) -0.0116(14)
C19 0.0248(15) 0.0351(18) 0.0327(17) 0.0004(14) 0.0113(13) -0.0053(13)
C20 0.0250(14) 0.0306(16) 0.0292(16) 0.0011(13) 0.0107(12) -0.0001(12)
C37 0.0309(16) 0.0332(17) 0.0322(18) 0.0035(15) 0.0088(14) 0.0018(14)
C38 0.067(2) 0.059(3) 0.048(2) 0.022(2) 0.0093(19) 0.020(2)
C39 0.0365(17) 0.0301(17) 0.0298(18) -0.0026(14) 0.0120(14) 0.0005(13)
C40 0.094(3) 0.055(3) 0.031(2) -0.0117(19) 0.030(2) 0.005(2)
Sb1 0.0327(13) 0.0592(19) 0.0522(17) 0.0079(13) 0.0140(11) -0.0064(11)
F13 0.059(5) 0.100(8) 0.049(5) 0.013(5) 0.020(4) -0.008(5)
F14 0.070(7) 0.072(7) 0.044(5) 0.007(5) 0.010(4) 0.013(6)
F15 0.071(6) 0.066(6) 0.078(6) -0.032(5) 0.047(5) -0.034(5)
F16 0.047(8) 0.064(9) 0.078(9) 0.009(8) 0.033(6) -0.002(7)
F17 0.069(6) 0.048(5) 0.073(7) -0.022(5) 0.029(5) -0.028(4)
F18 0.058(7) 0.085(8) 0.068(7) 0.013(6) 0.037(5) 0.000(6)
Sb1B 0.0278(6) 0.0355(6) 0.0263(6) -0.0026(4) 0.0095(4) -0.0062(4)
F13B 0.086(4) 0.070(4) 0.056(3) 0.031(3) 0.023(3) 0.012(3)
F14B 0.047(3) 0.068(4) 0.072(4) 0.029(3) 0.016(3) -0.003(3)
F15B 0.073(3) 0.086(4) 0.078(4) -0.037(4) 0.007(3) -0.001(3)
F16B 0.033(3) 0.062(5) 0.086(5) 0.005(4) 0.030(3) -0.001(4)
F17B 0.066(3) 0.067(4) 0.049(3) -0.018(3) 0.025(3) -0.019(3)
F18B 0.041(3) 0.095(5) 0.084(5) -0.003(4) 0.042(3) -0.008(3)
Sb2 0.0431(3) 0.0385(4) 0.0342(3) -0.0070(3) 0.0210(2) -0.0118(2)
F19 0.0479(19) 0.157(4) 0.069(2) -0.059(3) 0.0232(18) -0.030(2)
F20 0.076(2) 0.092(3) 0.0396(18) 0.0007(18) 0.0054(17) -0.040(2)
F21 0.058(2) 0.096(3) 0.066(3) -0.013(2) 0.038(2) -0.007(2)
F22 0.076(2) 0.072(2) 0.086(3) 0.041(2) 0.039(2) 0.0086(18)
F23 0.085(3) 0.061(2) 0.062(2) -0.0112(18) 0.055(2) -0.0051(19)
F24 0.083(3) 0.042(2) 0.154(5) 0.019(3) 0.069(3) -0.008(2)
Sb2B 0.112(3) 0.0508(14) 0.0459(15) -0.0180(11) 0.0516(17) -0.0283(16)
F19B 0.107(8) 0.062(6) 0.074(7) -0.034(6) 0.042(6) -0.029(6)
F20B 0.101(7) 0.063(6) 0.098(7) -0.031(6) 0.035(6) -0.055(6)
F21B 0.080(8) 0.104(10) 0.092(9) -0.001(7) 0.070(7) 0.018(6)
F22B 0.140(9) 0.077(7) 0.080(7) 0.039(6) 0.058(6) 0.010(6)
F23B 0.091(8) 0.103(9) 0.101(9) -0.003(7) 0.060(7) -0.005(7)
F24B 0.066(6) 0.070(7) 0.063(6) 0.010(6) 0.020(5) -0.016(6)
N7 0.078(5) 0.095(6) 0.107(6) -0.006(5) 0.025(4) 0.017(4)
C41 0.063(4) 0.080(6) 0.075(5) 0.006(5) 0.028(4) 0.025(4)
C42 0.065(5) 0.074(7) 0.079(5) 0.023(5) 0.022(4) 0.014(5)
N7B 0.084(7) 0.104(8) 0.102(8) 0.010(7) 0.035(6) 0.005(6)
C41B 0.073(6) 0.085(8) 0.079(6) 0.006(6) 0.031(5) 0.016(6)
C42B 0.077(8) 0.082(9) 0.079(8) 0.007(7) 0.029(6) 0.017(7)

loop_
_atom_type_symbol
_atom_type_description
_atom_type_scat_dispersion_real
_atom_type_scat_dispersion_imag
_atom_type_scat_source
C C 0.0033 0.0016 'International Tables Vol C Tables 4.2.6.8 and 6.1.1.4'
H H 0.0000 0.0000 'International Tables Vol C Tables 4.2.6.8 and 6.1.1.4'
N N 0.0061 0.0033 'International Tables Vol C Tables 4.2.6.8 and 6.1.1.4'
F F 0.0171 0.0103 'International Tables Vol C Tables 4.2.6.8 and 6.1.1.4'
Fe Fe 0.3463 0.8444 'International Tables Vol C Tables 4.2.6.8 and 6.1.1.4'
Sb Sb -0.5866 1.5461 'International Tables Vol C Tables 4.2.6.8 and 6.1.1.4'

loop_
_exptl_crystal_face_index_h
_exptl_crystal_face_index_k
_exptl_crystal_face_index_l
_exptl_crystal_face_perp_dist
-1.00 0.00 0.00 0.2130
1.00 -1.00 0.00 0.1540
-1.00 1.00 0.00 0.1670
0.00 0.00 -1.00 0.0570
0.00 0.00 1.00 0.0390
0.00 -1.00 0.00 0.1020
3.00 3.00 1.00 0.1550
-1.00 3.00 0.00 0.1830
3.00 1.00 -3.00 0.1630
2.00 2.00 -3.00 0.1590
0.00 -1.00 1.00 0.0500

loop_
_geom_angle_atom_site_label_1
_geom_angle_atom_site_label_2
_geom_angle_atom_site_label_3
_geom_angle
N6 Fe1 N5 87.71(11)
N6 Fe1 N1 92.66(10)
N5 Fe1 N1 86.30(10)
N6 Fe1 N4 85.98(10)
N5 Fe1 N4 94.81(10)
N1 Fe1 N4 178.20(10)
N6 Fe1 N2 174.49(10)
N5 Fe1 N2 92.61(10)
N1 Fe1 N2 81.88(10)
N4 Fe1 N2 99.47(10)
N6 Fe1 N3 93.78(10)
N5 Fe1 N3 176.52(10)
N1 Fe1 N3 96.76(10)
N4 Fe1 N3 82.17(10)
N2 Fe1 N3 86.21(10)
C1 N1 C5 118.6(2)
C1 N1 Fe1 126.4(2)
C5 N1 Fe1 114.64(19)
C6 N2 C7 110.0(2)
C6 N2 C10 108.5(2)
C7 N2 C10 103.5(2)
C6 N2 Fe1 106.77(18)
C7 N2 Fe1 119.08(19)
C10 N2 Fe1 108.59(17)
C15 N3 C14 109.7(2)
C15 N3 C11 108.8(2)
C14 N3 C11 103.6(2)
C15 N3 Fe1 106.57(17)
C14 N3 Fe1 119.78(19)
C11 N3 Fe1 108.07(17)
C16 N4 C20 118.5(3)
C16 N4 Fe1 113.78(19)
C20 N4 Fe1 126.5(2)
C37 N5 Fe1 169.8(3)
C39 N6 Fe1 171.8(3)
C22 C21 C26 117.3(5)
C22 C21 C2 123.6(5)
C26 C21 C2 119.2(4)
C21 C22 C23 121.0(6)
C21 C22 C27 120.3(6)
C23 C22 C27 118.8(5)
C24 C23 C22 120.1(6)
C24 C23 H23A 119.9
C22 C23 H23A 119.9
C23 C24 C25 119.9(7)
C23 C24 H24A 120.0
C25 C24 H24A 120.0
C24 C25 C26 121.0(7)
C24 C25 H25A 119.5
C26 C25 H25A 119.5
C25 C26 C21 120.7(6)
C25 C26 C28 119.1(6)
C21 C26 C28 120.2(6)
F3 C27 F2 107.6(7)
F3 C27 F1 107.0(7)
F2 C27 F1 103.9(6)
F3 C27 C22 115.8(6)
F2 C27 C22 112.1(8)
F1 C27 C22 109.6(7)
F5 C28 F6 108.6(7)
F5 C28 F4 107.2(7)
F6 C28 F4 105.4(7)
F5 C28 C26 114.5(6)
F6 C28 C26 111.5(8)
F4 C28 C26 109.1(7)
C22B C21B C26B 117.7(6)
C22B C21B C2 118.4(6)
C26B C21B C2 123.9(5)
C21B C22B C23B 120.7(7)
C21B C22B C27B 120.0(7)
C23B C22B C27B 119.3(7)
C24B C23B C22B 119.8(7)
C24B C23B H23B 120.1
C22B C23B H23B 120.1
C25B C24B C23B 120.4(8)
C25B C24B H24B 119.8
C23B C24B H24B 119.8
C24B C25B C26B 120.8(8)
C24B C25B H25B 119.6
C26B C25B H25B 119.6
C25B C26B C21B 120.6(7)
C25B C26B C28B 118.3(7)
C21B C26B C28B 121.1(7)
F3B C27B F2B 106.8(8)
F3B C27B F1B 105.4(8)
F2B C27B F1B 105.1(8)
F3B C27B C22B 113.7(7)
F2B C27B C22B 113.0(10)
F1B C27B C22B 112.1(8)
F5B C28B F6B 107.1(9)
F5B C28B F4B 104.6(9)
F6B C28B F4B 106.8(9)
F5B C28B C26B 116.7(8)
F6B C28B C26B 113.2(10)
F4B C28B C26B 107.8(8)
C34 C29 C30 118.1(6)
C34 C29 C19 121.5(7)
C30 C29 C19 120.3(7)
C31 C30 C29 120.4(8)
C31 C30 C35 117.7(7)
C29 C30 C35 121.9(7)
C32 C31 C30 121.4(9)
C32 C31 H31 119.3
C30 C31 H31 119.3
C31 C32 C33 119.4(8)
C31 C32 H32 120.3
C33 C32 H32 120.3
C32 C33 C34 120.8(9)
C32 C33 H33 119.6
C34 C33 H33 119.6
C29 C34 C33 119.8(8)
C29 C34 C36 121.1(7)
C33 C34 C36 119.1(8)
F7 C35 F9 107.8(10)
F7 C35 F8 107.1(9)
F9 C35 F8 105.4(9)
F7 C35 C30 110.0(10)
F9 C35 C30 112.6(12)
F8 C35 C30 113.6(11)
F11 C36 F10 109.7(10)
F11 C36 F12 106.9(8)
F10 C36 F12 105.9(9)
F11 C36 C34 114.1(10)
F10 C36 C34 110.8(10)
F12 C36 C34 109.0(9)
C34B C29B C30B 117.9(5)
C34B C29B C19 121.2(6)
C30B C29B C19 120.5(5)
C31B C30B C29B 120.6(6)
C31B C30B C35B 118.7(6)
C29B C30B C35B 120.7(6)
C32B C31B C30B 121.4(7)
C32B C31B H31B 119.3
C30B C31B H31B 119.3
C31B C32B C33B 119.1(7)
C31B C32B H32B 120.4
C33B C32B H32B 120.4
C32B C33B C34B 120.8(7)
C32B C33B H33B 119.6
C34B C33B H33B 119.6
C29B C34B C33B 120.2(6)
C29B C34B C36B 120.9(6)
C33B C34B C36B 119.0(6)
F8B C35B F9B 107.2(9)
F8B C35B F7B 107.4(9)
F9B C35B F7B 104.1(8)
F8B C35B C30B 114.0(9)
F9B C35B C30B 110.6(10)
F7B C35B C30B 112.8(8)
F11B C36B F10B 109.7(9)
F11B C36B F12B 107.1(9)
F10B C36B F12B 103.4(7)
F11B C36B C34B 113.5(9)
F10B C36B C34B 110.7(8)
F12B C36B C34B 111.9(8)
N1 C1 C2 123.4(3)
N1 C1 H1 118.3
C2 C1 H1 118.3
C1 C2 C3 117.3(3)
C1 C2 C21 115.8(3)
C3 C2 C21 126.8(3)
C1 C2 C21B 122.3(3)
C3 C2 C21B 120.1(3)
C4 C3 C2 119.4(3)
C4 C3 H3 120.3
C2 C3 H3 120.3
C5 C4 C3 119.7(3)
C5 C4 H4 120.1
C3 C4 H4 120.1
N1 C5 C4 121.6(3)
N1 C5 C6 114.4(2)
C4 C5 C6 124.0(3)
N2 C6 C5 109.3(2)
N2 C6 H6A 109.8
C5 C6 H6A 109.8
N2 C6 H6B 109.8
C5 C6 H6B 109.8
H6A C6 H6B 108.3
N2 C7 C8 105.4(2)
N2 C7 H7A 110.7
C8 C7 H7A 110.7
N2 C7 H7B 110.7
C8 C7 H7B 110.7
H7A C7 H7B 108.8
C7 C8 C9 103.9(3)
C7 C8 H8A 111.0
C9 C8 H8A 111.0
C7 C8 H8B 111.0
C9 C8 H8B 111.0
H8A C8 H8B 109.0
C8 C9 C10 106.3(3)
C8 C9 H9A 110.5
C10 C9 H9A 110.5
C8 C9 H9B 110.5
C10 C9 H9B 110.5
H9A C9 H9B 108.7
N2 C10 C11 108.5(2)
N2 C10 C9 106.0(2)
C11 C10 C9 112.6(3)
N2 C10 H10A 109.9
C11 C10 H10A 109.9
C9 C10 H10A 109.9
N3 C11 C10 108.5(2)
N3 C11 C12 105.9(2)
C10 C11 C12 112.0(3)
N3 C11 H11 110.1
C10 C11 H11 110.1
C12 C11 H11 110.1
C13 C12 C11 105.6(3)
C13 C12 H12A 110.6
C11 C12 H12A 110.6
C13 C12 H12B 110.6
C11 C12 H12B 110.6
H12A C12 H12B 108.8
C14 C13 C12 104.4(3)
C14 C13 H13A 110.9
C12 C13 H13A 110.9
C14 C13 H13B 110.9
C12 C13 H13B 110.9
H13A C13 H13B 108.9
N3 C14 C13 104.8(2)
N3 C14 H14A 110.8
C13 C14 H14A 110.8
N3 C14 H14B 110.8
C13 C14 H14B 110.8
H14A C14 H14B 108.9
N3 C15 C16 109.9(2)
N3 C15 H15A 109.7
C16 C15 H15A 109.7
N3 C15 H15B 109.7
C16 C15 H15B 109.7
H15A C15 H15B 108.2
N4 C16 C17 122.3(3)
N4 C16 C15 115.1(2)
C17 C16 C15 122.4(3)
C18 C17 C16 118.5(3)
C18 C17 H17 120.7
C16 C17 H17 120.7
C17 C18 C19 119.8(3)
C17 C18 H18 120.1
C19 C18 H18 120.1
C20 C19 C18 118.0(3)
C20 C19 C29 119.4(3)
C18 C19 C29 122.5(3)
C20 C19 C29B 121.1(3)
C18 C19 C29B 120.8(3)
N4 C20 C19 122.8(3)
N4 C20 H20 118.6
C19 C20 H20 118.6
N5 C37 C38 178.4(4)
C37 C38 H38A 109.5
C37 C38 H38B 109.5
H38A C38 H38B 109.5
C37 C38 H38C 109.5
H38A C38 H38C 109.5
H38B C38 H38C 109.5
N6 C39 C40 178.5(4)
C39 C40 H40A 109.5
C39 C40 H40B 109.5
H40A C40 H40B 109.5
C39 C40 H40C 109.5
H40A C40 H40C 109.5
H40B C40 H40C 109.5
F13 Sb1 F15 91.4(5)
F13 Sb1 F18 89.7(5)
F15 Sb1 F18 90.0(5)
F13 Sb1 F16 90.2(5)
F15 Sb1 F16 89.1(5)
F18 Sb1 F16 179.1(7)
F13 Sb1 F14 179.4(6)
F15 Sb1 F14 89.1(5)
F18 Sb1 F14 90.0(5)
F16 Sb1 F14 90.1(5)
F13 Sb1 F17 90.3(5)
F15 Sb1 F17 178.0(6)
F18 Sb1 F17 91.0(5)
F16 Sb1 F17 90.0(5)
F14 Sb1 F17 89.2(5)
F16B Sb1B F18B 178.4(4)
F16B Sb1B F15B 88.8(3)
F18B Sb1B F15B 89.6(3)
F16B Sb1B F17B 91.2(3)
F18B Sb1B F17B 90.3(3)
F15B Sb1B F17B 179.9(4)
F16B Sb1B F14B 90.2(3)
F18B Sb1B F14B 90.1(3)
F15B Sb1B F14B 89.8(3)
F17B Sb1B F14B 90.3(3)
F16B Sb1B F13B 89.7(3)
F18B Sb1B F13B 90.0(3)
F15B Sb1B F13B 90.0(3)
F17B Sb1B F13B 89.9(3)
F14B Sb1B F13B 179.8(4)
F20 Sb2 F19 178.8(2)
F20 Sb2 F23 91.19(19)
F19 Sb2 F23 87.73(18)
F20 Sb2 F24 89.6(2)
F19 Sb2 F24 91.0(2)
F23 Sb2 F24 91.1(2)
F20 Sb2 F22 88.49(19)
F19 Sb2 F22 90.9(2)
F23 Sb2 F22 91.53(17)
F24 Sb2 F22 176.82(19)
F20 Sb2 F21 91.0(2)
F19 Sb2 F21 90.03(19)
F23 Sb2 F21 176.8(2)
F24 Sb2 F21 91.2(2)
F22 Sb2 F21 86.3(2)
F21B Sb2B F22B 90.8(5)
F21B Sb2B F19B 92.8(6)
F22B Sb2B F19B 91.1(5)
F21B Sb2B F20B 91.9(5)
F22B Sb2B F20B 90.0(5)
F19B Sb2B F20B 175.1(5)
F21B Sb2B F24B 91.6(5)
F22B Sb2B F24B 177.3(6)
F19B Sb2B F24B 90.1(5)
F20B Sb2B F24B 88.5(5)
F21B Sb2B F23B 179.3(7)
F22B Sb2B F23B 88.8(5)
F19B Sb2B F23B 87.7(5)
F20B Sb2B F23B 87.5(5)
F24B Sb2B F23B 88.8(5)
N7 C41 C42 173.7(16)
N7B C41B C42B 168(3)
C41B C42B H42D 109.5
C41B C42B H42E 109.5
H42D C42B H42E 109.5
C41B C42B H42F 109.5
H42D C42B H42F 109.5
H42E C42B H42F 109.5

loop_
_geom_bond_atom_site_label_1
_geom_bond_atom_site_label_2
_geom_bond_distance
Fe1 N6 1.943(3)
Fe1 N5 1.959(3)
Fe1 N1 1.962(2)
Fe1 N4 1.982(2)
Fe1 N2 2.014(2)
Fe1 N3 2.014(2)
N1 C1 1.341(4)
N1 C5 1.356(4)
N2 C6 1.492(4)
N2 C7 1.500(4)
N2 C10 1.511(4)
N3 C15 1.492(4)
N3 C14 1.496(4)
N3 C11 1.514(4)
N4 C16 1.346(4)
N4 C20 1.347(4)
N5 C37 1.132(4)
N6 C39 1.126(4)
C21 C22 1.395(5)
C21 C26 1.407(7)
C21 C2 1.496(6)
C22 C23 1.399(7)
C22 C27 1.500(7)
C23 C24 1.364(8)
C23 H23A 0.9500
C24 C25 1.369(8)
C24 H24A 0.9500
C25 C26 1.377(7)
C25 H25A 0.9500
C26 C28 1.514(7)
C27 F3 1.314(6)
C27 F2 1.352(6)
C27 F1 1.359(6)
C28 F5 1.322(6)
C28 F6 1.335(6)
C28 F4 1.359(6)
C21B C22B 1.397(7)
C21B C26B 1.407(7)
C21B C2 1.502(6)
C22B C23B 1.399(8)
C22B C27B 1.502(8)
C23B C24B 1.368(9)
C23B H23B 0.9500
C24B C25B 1.366(8)
C24B H24B 0.9500
C25B C26B 1.375(8)
C25B H25B 0.9500
C26B C28B 1.517(8)
C27B F3B 1.324(7)
C27B F2B 1.351(7)
C27B F1B 1.354(7)
C28B F5B 1.328(7)
C28B F6B 1.334(7)
C28B F4B 1.362(7)
C29 C34 1.398(8)
C29 C30 1.405(8)
C29 C19 1.505(7)
C30 C31 1.382(8)
C30 C35 1.506(8)
C31 C32 1.367(10)
C31 H31 0.9500
C32 C33 1.372(10)
C32 H32 0.9500
C33 C34 1.407(8)
C33 H33 0.9500
C34 C36 1.517(9)
C35 F7 1.341(7)
C35 F9 1.345(8)
C35 F8 1.345(8)
C36 F11 1.341(7)
C36 F10 1.345(8)
C36 F12 1.348(7)
C29B C34B 1.395(7)
C29B C30B 1.405(7)
C29B C19 1.507(5)
C30B C31B 1.380(7)
C30B C35B 1.505(8)
C31B C32B 1.369(9)
C31B H31B 0.9500
C32B C33B 1.374(9)
C32B H32B 0.9500
C33B C34B 1.405(7)
C33B H33B 0.9500
C34B C36B 1.515(8)
C35B F8B 1.314(9)
C35B F9B 1.362(10)
C35B F7B 1.369(8)
C36B F11B 1.291(9)
C36B F10B 1.360(10)
C36B F12B 1.401(9)
C1 C2 1.388(4)
C1 H1 0.9500
C2 C3 1.396(5)
C3 C4 1.388(5)
C3 H3 0.9500
C4 C5 1.372(4)
C4 H4 0.9500
C5 C6 1.506(4)
C6 H6A 0.9900
C6 H6B 0.9900
C7 C8 1.530(5)
C7 H7A 0.9900
C7 H7B 0.9900
C8 C9 1.534(5)
C8 H8A 0.9900
C8 H8B 0.9900
C9 C10 1.550(4)
C9 H9A 0.9900
C9 H9B 0.9900
C10 C11 1.515(4)
C10 H10A 1.0000
C11 C12 1.553(4)
C11 H11 1.0000
C12 C13 1.537(5)
C12 H12A 0.9900
C12 H12B 0.9900
C13 C14 1.526(5)
C13 H13A 0.9900
C13 H13B 0.9900
C14 H14A 0.9900
C14 H14B 0.9900
C15 C16 1.505(4)
C15 H15A 0.9900
C15 H15B 0.9900
C16 C17 1.388(4)
C17 C18 1.386(5)
C17 H17 0.9500
C18 C19 1.392(5)
C18 H18 0.9500
C19 C20 1.384(4)
C20 H20 0.9500
C37 C38 1.459(5)
C38 H38A 0.9800
C38 H38B 0.9800
C38 H38C 0.9800
C39 C40 1.463(5)
C40 H40A 0.9800
C40 H40B 0.9800
C40 H40C 0.9800
Sb1 F13 1.857(7)
Sb1 F15 1.865(6)
Sb1 F18 1.866(7)
Sb1 F16 1.868(7)
Sb1 F14 1.868(7)
Sb1 F17 1.871(7)
Sb1B F16B 1.863(4)
Sb1B F18B 1.865(4)
Sb1B F15B 1.867(5)
Sb1B F17B 1.868(5)
Sb1B F14B 1.868(4)
Sb1B F13B 1.870(4)
Sb2 F20 1.852(3)
Sb2 F19 1.861(3)
Sb2 F23 1.863(3)
Sb2 F24 1.872(4)
Sb2 F22 1.878(3)
Sb2 F21 1.878(4)
Sb2B F21B 1.853(7)
Sb2B F22B 1.858(7)
Sb2B F19B 1.862(7)
Sb2B F20B 1.872(7)
Sb2B F24B 1.877(7)
Sb2B F23B 1.885(7)
N7 C41 1.155(10)
C41 C42 1.395(10)
C42 H42A 0.9800
C42 H42B 0.9800
C42 H42C 0.9800
N7B C41B 1.146(12)
C41B C42B 1.395(12)
C42B H42D 0.9800
C42B H42E 0.9800
C42B H42F 0.9800
